data_7055764
loop_
_publ_author_name
'J\"urgens, Eva'
'Buys, Kai N.'
'Schmidt, Anna-Theresa'
'Furfari, Samantha K.'
'Cole, Marcus L.'
'Moser, Michael'
'Rominger, Frank'
'Kunz, Doris'

_publ_section_title
;
 Optimised synthesis of monoanionic bis(NHC)-pincer ligand precursors and
 their Li-complexes
;
_journal_issue 11
_journal_name_full 'New J. Chem.'
_journal_page_first 9160
_journal_paper_doi 10.1039/C6NJ01941B
_journal_volume 40
_journal_year 2016
_chemical_formula_sum 'C35 H51 Br2 N5 O'
_chemical_formula_weight 717.62
_chemical_name_common HbimcaIPr2HBr
_chemical_name_systematic '3,6-Di-tert-butyl-1,8-bis(3-isopropylimidazolium)carbazole dibromide'
_space_group_crystal_system orthorhombic
_space_group_IT_number 33
_space_group_name_Hall 'P 2c -2n'
_space_group_name_H-M_alt 'P n a 21'
_symmetry_space_group_name_Hall 'P 2c -2n'
_symmetry_space_group_name_H-M 'P n a 21'
_atom_sites_solution_hydrogens mixed
_audit_creation_method SHELXL-2014/7
_audit_update_record
;
2016-04-05 deposited with the CCDC.
2016-09-06 downloaded from the CCDC.
;
_cell_angle_alpha 90
_cell_angle_beta 90
_cell_angle_gamma 90
_cell_formula_units_Z 4
_cell_length_a 13.0886(3)
_cell_length_b 18.8973(5)
_cell_length_c 15.2742(4)
_cell_measurement_temperature 100(2)
_cell_measurement_theta_max 30.066
_cell_measurement_theta_min 1.714
_cell_volume 3777.91(17)
_computing_structure_refinement 'SHELXL-2014/7 (Sheldrick, 2014)'
_diffrn_ambient_temperature 100(2)
_diffrn_measured_fraction_theta_full 0.999
_diffrn_measured_fraction_theta_max 0.997
_diffrn_measurement_device_type 'Bruker APEX-II CCD'
_diffrn_measurement_method 'phi and omega scans'
_diffrn_radiation_type MoK\a
_diffrn_radiation_wavelength 0.71073
_diffrn_reflns_av_R_equivalents 0.0441
_diffrn_reflns_av_unetI/netI 0.0493
_diffrn_reflns_Laue_measured_fraction_full 0.999
_diffrn_reflns_Laue_measured_fraction_max 0.997
_diffrn_reflns_limit_h_max 17
_diffrn_reflns_limit_h_min -18
_diffrn_reflns_limit_k_max 26
_diffrn_reflns_limit_k_min -24
_diffrn_reflns_limit_l_max 21
_diffrn_reflns_limit_l_min -21
_diffrn_reflns_number 40072
_diffrn_reflns_point_group_measured_fraction_full 1.000
_diffrn_reflns_point_group_measured_fraction_max 0.998
_diffrn_reflns_theta_full 25.242
_diffrn_reflns_theta_max 30.066
_diffrn_reflns_theta_min 1.714
_diffrn_source microsource
_exptl_absorpt_coefficient_mu 2.177
_exptl_absorpt_process_details
'SADABS. Ver. 2014/5. (Krause, L., Herbst-Irmer, R., Sheldrick, G. M. & Stalke, D. (2015). J. Appl. Crystallogr. 48.'
_exptl_crystal_colour colorless
_exptl_crystal_density_diffrn 1.262
_exptl_crystal_description block
_exptl_crystal_F_000 1496
_exptl_crystal_recrystallization_method 'Re-crystallisation from solvent'
_exptl_crystal_size_max 0.130
_exptl_crystal_size_mid 0.066
_exptl_crystal_size_min 0.036
_refine_diff_density_max 0.765
_refine_diff_density_min -0.370
_refine_diff_density_rms 0.070
_refine_ls_abs_structure_details
;
 Refined as an inversion twin.
;
_refine_ls_abs_structure_Flack 0.528(7)
_refine_ls_extinction_method none
_refine_ls_goodness_of_fit_ref 1.027
_refine_ls_hydrogen_treatment mixed
_refine_ls_matrix_type full
_refine_ls_number_parameters 409
_refine_ls_number_reflns 10984
_refine_ls_number_restraints 1
_refine_ls_restrained_S_all 1.027
_refine_ls_R_factor_all 0.0495
_refine_ls_R_factor_gt 0.0334
_refine_ls_shift/su_max 0.001
_refine_ls_shift/su_mean 0.000
_refine_ls_structure_factor_coef Fsqd
_refine_ls_weighting_details 'w=1/[\s^2^(Fo^2^)+(0.0335P)^2^+0.3519P] where P=(Fo^2^+2Fc^2^)/3'
_refine_ls_weighting_scheme calc
_refine_ls_wR_factor_gt 0.0655
_refine_ls_wR_factor_ref 0.0699
_reflns_Friedel_coverage 0.933
_reflns_Friedel_fraction_full 1.000
_reflns_Friedel_fraction_max 0.998
_reflns_number_gt 9134
_reflns_number_total 10984
_reflns_threshold_expression 'I > 2\s(I)'
_cod_data_source_file c6nj01941b2.cif
_cod_data_source_block ipropBimcaKWT
_cod_depositor_comments 'Adding full bibliography for 7055764--7055771.cif.'
_cod_database_code 7055764
_shelx_shelxl_version_number 2014/7
_shelx_space_group_comment
;
The symmetry employed for this shelxl refinement is uniquely defined
by the following loop, which should always be used as a source of
symmetry information in preference to the above space-group names.
They are only intended as comments.
;
_shelx_estimated_absorpt_t_min 0.765
_shelx_estimated_absorpt_t_max 0.926
_solvent_exptl_crystal_recrystallization_method isopropanol

loop_
_space_group_symop_operation_xyz
'x, y, z'
'-x, -y, z+1/2'
'x+1/2, -y+1/2, z'
'-x+1/2, y+1/2, z+1/2'

loop_
_atom_site_label
_atom_site_type_symbol
_atom_site_fract_x
_atom_site_fract_y
_atom_site_fract_z
_atom_site_U_iso_or_equiv
_atom_site_adp_type
_atom_site_occupancy
_atom_site_site_symmetry_order
_atom_site_calc_flag
_atom_site_refinement_flags_posn
_atom_site_refinement_flags_adp
Br1 Br 0.38421(2) 0.76924(2) 0.48768(2) 0.01778(7) Uani 1 1 d . .
C1X C -0.4215(5) 0.4414(4) 0.2286(5) 0.089(3) Uani 1 1 d . .
H1XA H -0.4879 0.4459 0.2578 0.133 Uiso 1 1 calc R U
H1XB H -0.4320 0.4282 0.1672 0.133 Uiso 1 1 calc R U
H1XC H -0.3852 0.4867 0.2316 0.133 Uiso 1 1 calc R U
C1S C 0.6173(5) 0.2923(3) 0.7345(4) 0.0603(16) Uani 1 1 d . .
H1SA H 0.6578 0.2487 0.7316 0.090 Uiso 1 1 calc R U
H1SB H 0.5452 0.2812 0.7239 0.090 Uiso 1 1 calc R U
H1SC H 0.6247 0.3137 0.7926 0.090 Uiso 1 1 calc R U
Br2 Br 0.84849(3) 0.45445(2) 0.52227(2) 0.01912(7) Uani 1 1 d . .
C2S C 0.5937(7) 0.4097(4) 0.6675(8) 0.144(5) Uani 1 1 d . .
H2SA H 0.6191 0.4412 0.6214 0.216 Uiso 1 1 calc R U
H2SB H 0.6011 0.4328 0.7246 0.216 Uiso 1 1 calc R U
H2SC H 0.5215 0.3990 0.6569 0.216 Uiso 1 1 calc R U
N1 N -0.0561(2) 0.41533(14) -0.10665(17) 0.0155(6) Uani 1 1 d . .
N2 N -0.1198(2) 0.38459(13) 0.01849(19) 0.0152(5) Uani 1 1 d . .
N3 N 0.0505(2) 0.36998(15) 0.14880(19) 0.0143(6) Uani 1 1 d . .
H3N H 0.069(3) 0.351(2) 0.106(3) 0.031(13) Uiso 1 1 d . .
N4 N 0.2755(2) 0.35148(15) 0.17029(18) 0.0157(6) Uani 1 1 d . .
N5 N 0.3521(2) 0.36782(15) 0.04610(18) 0.0161(6) Uani 1 1 d . .
O6 O 0.7582(3) 0.3551(2) 0.6837(2) 0.0534(10) Uani 1 1 d . .
H6O H 0.783(5) 0.379(4) 0.649(4) 0.10(3) Uiso 1 1 d . .
C1 C -0.0385(3) 0.4541(2) -0.2600(2) 0.0258(8) Uani 1 1 d . .
H17 H -0.0483 0.4062 -0.2832 0.039 Uiso 1 1 calc R U
H1 H 0.0042 0.4814 -0.3004 0.039 Uiso 1 1 calc R U
H18 H -0.1051 0.4773 -0.2537 0.039 Uiso 1 1 calc R U
C2 C 0.0134(3) 0.44994(18) -0.1714(2) 0.0184(7) Uani 1 1 d . .
H19 H 0.0261 0.4994 -0.1510 0.022 Uiso 1 1 calc R U
C3 C -0.0474(2) 0.42308(16) -0.0209(2) 0.0157(6) Uani 1 1 d . .
H22 H 0.0022 0.4514 0.0080 0.019 Uiso 1 1 calc R U
C4 C -0.1362(3) 0.38103(18) 0.1119(2) 0.0142(7) Uani 1 1 d . .
C5 C -0.0529(3) 0.37444(17) 0.1679(2) 0.0142(7) Uani 1 1 d . .
C6 C 0.1022(3) 0.36597(17) 0.2268(2) 0.0147(7) Uani 1 1 d . .
C7 C 0.2067(3) 0.35988(17) 0.2421(2) 0.0161(7) Uani 1 1 d . .
C8 C 0.2820(3) 0.39440(18) 0.1000(2) 0.0171(7) Uani 1 1 d . .
H35 H 0.2434 0.4363 0.0907 0.021 Uiso 1 1 calc R U
C9 C 0.3818(3) 0.3997(2) -0.0391(2) 0.0220(8) Uani 1 1 d . .
H36 H 0.3336 0.4394 -0.0521 0.026 Uiso 1 1 calc R U
C10 C 0.4894(3) 0.4301(2) -0.0323(2) 0.0300(9) Uani 1 1 d . .
H38 H 0.5381 0.3918 -0.0214 0.045 Uiso 1 1 calc R U
H37 H 0.4921 0.4641 0.0162 0.045 Uiso 1 1 calc R U
H2 H 0.5070 0.4542 -0.0871 0.045 Uiso 1 1 calc R U
C11 C 0.3714(3) 0.3447(2) -0.1113(3) 0.0237(8) Uani 1 1 d . .
H40 H 0.3026 0.3242 -0.1097 0.036 Uiso 1 1 calc R U
H39 H 0.4220 0.3072 -0.1025 0.036 Uiso 1 1 calc R U
H3 H 0.3828 0.3672 -0.1683 0.036 Uiso 1 1 calc R U
C12 C 0.3426(3) 0.29584(18) 0.1590(2) 0.0175(7) Uani 1 1 d . .
H5 H 0.3530 0.2575 0.1982 0.021 Uiso 1 1 calc R U
C13 C 0.3907(3) 0.30617(19) 0.0816(2) 0.0187(7) Uani 1 1 d . .
H4 H 0.4416 0.2766 0.0565 0.022 Uiso 1 1 calc R U
C14 C 0.2422(3) 0.35979(19) 0.3274(2) 0.0198(7) Uani 1 1 d . .
H34 H 0.3136 0.3561 0.3376 0.024 Uiso 1 1 calc R U
C15 C 0.1758(3) 0.3650(2) 0.3996(2) 0.0199(8) Uani 1 1 d . .
C16 C 0.0706(3) 0.37008(18) 0.3837(2) 0.0182(7) Uani 1 1 d . .
H24 H 0.0243 0.3735 0.4315 0.022 Uiso 1 1 calc R U
C17 C 0.0337(3) 0.37014(17) 0.2984(2) 0.0143(6) Uani 1 1 d . .
C18 C -0.0675(3) 0.37488(16) 0.2595(2) 0.0136(6) Uani 1 1 d . .
C19 C -0.1661(3) 0.37968(17) 0.2943(2) 0.0156(7) Uani 1 1 d . .
H6 H -0.1758 0.3805 0.3559 0.019 Uiso 1 1 calc R U
C20 C -0.2500(3) 0.38322(17) 0.2385(2) 0.0157(7) Uani 1 1 d . .
C21 C -0.3598(3) 0.3855(2) 0.2733(2) 0.0214(8) Uani 1 1 d . .
C22 C -0.3645(3) 0.3964(3) 0.3723(3) 0.0467(14) Uani 1 1 d . .
H7 H -0.3317 0.4414 0.3874 0.070 Uiso 1 1 calc R U
H9 H -0.3287 0.3575 0.4016 0.070 Uiso 1 1 calc R U
H8 H -0.4360 0.3973 0.3912 0.070 Uiso 1 1 calc R U
C23 C -0.4085(4) 0.3127(3) 0.2555(4) 0.0577(16) Uani 1 1 d . .
H10 H -0.4779 0.3117 0.2796 0.087 Uiso 1 1 calc R U
H12 H -0.3673 0.2757 0.2834 0.087 Uiso 1 1 calc R U
H11 H -0.4112 0.3043 0.1922 0.087 Uiso 1 1 calc R U
C24 C -0.2327(3) 0.38429(17) 0.1464(2) 0.0174(7) Uani 1 1 d . .
H23 H -0.2896 0.3873 0.1079 0.021 Uiso 1 1 calc R U
C25 C 0.1149(3) 0.4124(2) -0.1746(3) 0.0270(8) Uani 1 1 d . .
H16 H 0.1048 0.3638 -0.1954 0.040 Uiso 1 1 calc R U
H14 H 0.1450 0.4114 -0.1159 0.040 Uiso 1 1 calc R U
H15 H 0.1608 0.4374 -0.2147 0.040 Uiso 1 1 calc R U
C26 C -0.1365(3) 0.36967(19) -0.1231(3) 0.0204(8) Uani 1 1 d . .
H21 H -0.1595 0.3548 -0.1792 0.025 Uiso 1 1 calc R U
C27 C -0.1764(3) 0.35006(19) -0.0455(2) 0.0212(8) Uani 1 1 d . .
H20 H -0.2322 0.3188 -0.0363 0.025 Uiso 1 1 calc R U
C28 C 0.2218(3) 0.3670(2) 0.4926(3) 0.0274(8) Uani 1 1 d . .
C29 C 0.2862(4) 0.4354(2) 0.5012(3) 0.0463(12) Uani 1 1 d . .
H25 H 0.3371 0.4370 0.4541 0.069 Uiso 1 1 calc R U
H26 H 0.3210 0.4357 0.5580 0.069 Uiso 1 1 calc R U
H27 H 0.2414 0.4768 0.4968 0.069 Uiso 1 1 calc R U
C30 C 0.1394(4) 0.3685(3) 0.5628(3) 0.0456(13) Uani 1 1 d . .
H29 H 0.1714 0.3718 0.6207 0.068 Uiso 1 1 calc R U
H30 H 0.0987 0.3250 0.5595 0.068 Uiso 1 1 calc R U
H28 H 0.0949 0.4095 0.5536 0.068 Uiso 1 1 calc R U
C31 C 0.2893(3) 0.3026(2) 0.5070(3) 0.0406(11) Uani 1 1 d . .
H33 H 0.3452 0.3028 0.4643 0.061 Uiso 1 1 calc R U
H32 H 0.2486 0.2595 0.4997 0.061 Uiso 1 1 calc R U
H31 H 0.3177 0.3039 0.5664 0.061 Uiso 1 1 calc R U
C32 C 0.6538(3) 0.3427(2) 0.6668(3) 0.0348(10) Uani 1 1 d . .
H32A H 0.6470 0.3201 0.6079 0.042 Uiso 1 1 calc R U

loop_
_atom_site_aniso_label
_atom_site_aniso_U_11
_atom_site_aniso_U_22
_atom_site_aniso_U_33
_atom_site_aniso_U_23
_atom_site_aniso_U_13
_atom_site_aniso_U_12
Br1 0.01576(14) 0.01840(14) 0.01919(14) -0.00235(14) -0.00364(15) -0.00012(13)
C1X 0.050(4) 0.114(6) 0.101(6) 0.067(5) 0.039(4) 0.053(4)
C1S 0.055(4) 0.062(4) 0.064(4) 0.016(3) 0.015(3) -0.020(3)
Br2 0.02399(16) 0.01701(14) 0.01636(14) -0.00286(14) 0.00292(15) -0.00207(14)
C2S 0.097(6) 0.094(7) 0.241(13) 0.081(7) 0.105(8) 0.054(5)
N1 0.0195(15) 0.0143(14) 0.0127(14) 0.0013(10) -0.0011(11) -0.0034(12)
N2 0.0188(13) 0.0132(12) 0.0136(12) -0.0008(11) -0.0009(14) -0.0012(10)
N3 0.0137(14) 0.0168(14) 0.0123(14) -0.0009(11) 0.0005(11) 0.0028(11)
N4 0.0121(14) 0.0175(14) 0.0176(14) 0.0003(11) -0.0008(11) 0.0013(11)
N5 0.0147(14) 0.0161(13) 0.0175(15) 0.0029(10) 0.0029(11) 0.0002(12)
O6 0.050(2) 0.080(3) 0.0303(19) 0.0205(18) -0.0103(16) -0.030(2)
C1 0.035(2) 0.0248(19) 0.0170(18) 0.0045(14) -0.0051(15) -0.0064(17)
C2 0.026(2) 0.0149(16) 0.0141(16) 0.0039(13) 0.0007(13) -0.0032(15)
C3 0.0178(15) 0.0141(14) 0.0151(16) 0.0016(13) -0.0020(14) -0.0020(12)
C4 0.0193(19) 0.0113(15) 0.0119(16) -0.0013(12) 0.0014(13) -0.0016(13)
C5 0.0156(17) 0.0108(15) 0.0161(16) -0.0014(12) 0.0030(13) -0.0014(13)
C6 0.0201(18) 0.0118(15) 0.0122(15) 0.0003(12) 0.0000(13) 0.0017(13)
C7 0.0151(17) 0.0166(16) 0.0168(16) 0.0008(12) 0.0010(13) 0.0024(13)
C8 0.0150(17) 0.0179(16) 0.0185(17) -0.0006(13) 0.0020(13) 0.0002(14)
C9 0.0225(19) 0.0223(18) 0.0213(18) 0.0047(14) 0.0055(15) 0.0022(16)
C10 0.029(2) 0.030(2) 0.031(2) 0.0031(16) 0.0040(16) -0.0080(17)
C11 0.022(2) 0.027(2) 0.0222(19) 0.0026(16) 0.0034(15) 0.0006(16)
C12 0.0150(17) 0.0174(16) 0.0201(17) 0.0001(13) 0.0001(14) 0.0045(14)
C13 0.0150(17) 0.0201(18) 0.0209(18) 0.0022(13) 0.0018(14) 0.0046(15)
C14 0.0186(18) 0.0237(18) 0.0172(17) -0.0011(14) -0.0026(14) 0.0032(15)
C15 0.0191(19) 0.0234(18) 0.0172(18) -0.0042(14) -0.0028(14) 0.0055(15)
C16 0.0209(19) 0.0178(17) 0.0160(16) 0.0008(13) 0.0022(14) 0.0055(14)
C17 0.0149(16) 0.0125(15) 0.0154(16) -0.0005(12) 0.0020(13) 0.0022(13)
C18 0.0171(17) 0.0095(15) 0.0141(15) 0.0005(12) -0.0011(13) -0.0007(13)
C19 0.0188(18) 0.0116(15) 0.0164(16) -0.0024(12) 0.0012(13) 0.0003(13)
C20 0.0158(17) 0.0106(15) 0.0208(17) -0.0036(12) 0.0027(13) 0.0001(13)
C21 0.0163(19) 0.0263(19) 0.0216(18) -0.0035(14) 0.0024(14) 0.0043(15)
C22 0.024(3) 0.079(4) 0.037(3) -0.021(3) 0.0068(18) -0.006(2)
C23 0.029(3) 0.070(4) 0.074(4) -0.031(3) 0.016(3) -0.017(3)
C24 0.0179(17) 0.0141(16) 0.0201(17) -0.0022(13) -0.0014(14) -0.0014(14)
C25 0.029(2) 0.027(2) 0.025(2) 0.0035(15) 0.0084(17) 0.0022(18)
C26 0.024(2) 0.0191(17) 0.0178(18) -0.0005(14) -0.0048(14) -0.0059(15)
C27 0.0221(19) 0.0205(18) 0.0211(17) -0.0026(14) -0.0043(14) -0.0062(15)
C28 0.0258(18) 0.041(2) 0.0154(16) -0.0041(17) -0.0063(17) 0.0065(16)
C29 0.051(3) 0.056(3) 0.032(3) -0.012(2) -0.015(2) -0.006(2)
C30 0.040(3) 0.080(4) 0.017(2) -0.002(2) -0.0030(19) 0.015(3)
C31 0.042(2) 0.055(3) 0.025(3) 0.0064(18) -0.0063(17) 0.017(2)
C32 0.034(2) 0.034(2) 0.036(2) 0.0026(18) 0.0056(19) -0.003(2)

loop_
_atom_type_symbol
_atom_type_description
_atom_type_scat_dispersion_real
_atom_type_scat_dispersion_imag
_atom_type_scat_source
C C 0.0033 0.0016 'International Tables Vol C Tables 4.2.6.8 and 6.1.1.4'
H H 0.0000 0.0000 'International Tables Vol C Tables 4.2.6.8 and 6.1.1.4'
N N 0.0061 0.0033 'International Tables Vol C Tables 4.2.6.8 and 6.1.1.4'
Br Br -0.2901 2.4595 'International Tables Vol C Tables 4.2.6.8 and 6.1.1.4'
O O 0.0106 0.0060 'International Tables Vol C Tables 4.2.6.8 and 6.1.1.4'

loop_
_geom_angle_atom_site_label_1
_geom_angle_atom_site_label_2
_geom_angle_atom_site_label_3
_geom_angle
C21 C1X H1XA 109.5
C21 C1X H1XB 109.5
H1XA C1X H1XB 109.5
C21 C1X H1XC 109.5
H1XA C1X H1XC 109.5
H1XB C1X H1XC 109.5
C32 C1S H1SA 109.5
C32 C1S H1SB 109.5
H1SA C1S H1SB 109.5
C32 C1S H1SC 109.5
H1SA C1S H1SC 109.5
H1SB C1S H1SC 109.5
C32 C2S H2SA 109.5
C32 C2S H2SB 109.5
H2SA C2S H2SB 109.5
C32 C2S H2SC 109.5
H2SA C2S H2SC 109.5
H2SB C2S H2SC 109.5
C3 N1 C26 108.3(3)
C3 N1 C2 123.6(3)
C26 N1 C2 128.0(3)
C3 N2 C27 108.5(3)
C3 N2 C4 125.1(3)
C27 N2 C4 126.4(3)
C6 N3 C5 107.6(3)
C6 N3 H3N 123(3)
C5 N3 H3N 120(3)
C8 N4 C12 108.6(3)
C8 N4 C7 125.7(3)
C12 N4 C7 125.6(3)
C8 N5 C13 109.1(3)
C8 N5 C9 124.7(3)
C13 N5 C9 126.2(3)
C32 O6 H6O 112(5)
C2 C1 H17 109.5
C2 C1 H1 109.5
H17 C1 H1 109.5
C2 C1 H18 109.5
H17 C1 H18 109.5
H1 C1 H18 109.5
N1 C2 C25 110.6(3)
N1 C2 C1 109.9(3)
C25 C2 C1 113.0(3)
N1 C2 H19 107.7
C25 C2 H19 107.7
C1 C2 H19 107.7
N1 C3 N2 108.9(3)
N1 C3 H22 125.6
N2 C3 H22 125.6
C24 C4 C5 119.3(3)
C24 C4 N2 121.0(3)
C5 C4 N2 119.7(3)
N3 C5 C4 129.8(3)
N3 C5 C18 109.9(3)
C4 C5 C18 120.2(3)
N3 C6 C7 129.4(3)
N3 C6 C17 110.8(3)
C7 C6 C17 119.9(3)
C14 C7 C6 119.1(3)
C14 C7 N4 120.8(3)
C6 C7 N4 120.0(3)
N5 C8 N4 108.0(3)
N5 C8 H35 126.0
N4 C8 H35 126.0
N5 C9 C11 109.6(3)
N5 C9 C10 109.5(3)
C11 C9 C10 113.0(3)
N5 C9 H36 108.2
C11 C9 H36 108.2
C10 C9 H36 108.2
C9 C10 H38 109.5
C9 C10 H37 109.5
H38 C10 H37 109.5
C9 C10 H2 109.5
H38 C10 H2 109.5
H37 C10 H2 109.5
C9 C11 H40 109.5
C9 C11 H39 109.5
H40 C11 H39 109.5
C9 C11 H3 109.5
H40 C11 H3 109.5
H39 C11 H3 109.5
C13 C12 N4 107.2(3)
C13 C12 H5 126.4
N4 C12 H5 126.4
C12 C13 N5 107.1(3)
C12 C13 H4 126.4
N5 C13 H4 126.4
C7 C14 C15 122.1(3)
C7 C14 H34 118.9
C15 C14 H34 118.9
C16 C15 C14 118.4(3)
C16 C15 C28 122.8(3)
C14 C15 C28 118.8(3)
C17 C16 C15 120.3(3)
C17 C16 H24 119.9
C15 C16 H24 119.9
C16 C17 C6 120.2(3)
C16 C17 C18 134.4(3)
C6 C17 C18 105.3(3)
C19 C18 C5 120.1(3)
C19 C18 C17 133.6(3)
C5 C18 C17 106.4(3)
C20 C19 C18 119.9(3)
C20 C19 H6 120.0
C18 C19 H6 120.0
C19 C20 C24 118.7(3)
C19 C20 C21 121.9(3)
C24 C20 C21 119.4(3)
C1X C21 C22 109.6(4)
C1X C21 C20 111.6(3)
C22 C21 C20 112.6(3)
C1X C21 C23 109.1(5)
C22 C21 C23 106.1(4)
C20 C21 C23 107.5(3)
C21 C22 H7 109.5
C21 C22 H9 109.5
H7 C22 H9 109.5
C21 C22 H8 109.5
H7 C22 H8 109.5
H9 C22 H8 109.5
C21 C23 H10 109.5
C21 C23 H12 109.5
H10 C23 H12 109.5
C21 C23 H11 109.5
H10 C23 H11 109.5
H12 C23 H11 109.5
C4 C24 C20 121.7(3)
C4 C24 H23 119.2
C20 C24 H23 119.2
C2 C25 H16 109.5
C2 C25 H14 109.5
H16 C25 H14 109.5
C2 C25 H15 109.5
H16 C25 H15 109.5
H14 C25 H15 109.5
C27 C26 N1 107.8(3)
C27 C26 H21 126.1
N1 C26 H21 126.1
C26 C27 N2 106.4(3)
C26 C27 H20 126.8
N2 C27 H20 126.8
C31 C28 C30 108.9(4)
C31 C28 C15 109.9(3)
C30 C28 C15 111.9(3)
C31 C28 C29 109.9(3)
C30 C28 C29 108.2(4)
C15 C28 C29 108.2(3)
C28 C29 H25 109.5
C28 C29 H26 109.5
H25 C29 H26 109.5
C28 C29 H27 109.5
H25 C29 H27 109.5
H26 C29 H27 109.5
C28 C30 H29 109.5
C28 C30 H30 109.5
H29 C30 H30 109.5
C28 C30 H28 109.5
H29 C30 H28 109.5
H30 C30 H28 109.5
C28 C31 H33 109.5
C28 C31 H32 109.5
H33 C31 H32 109.5
C28 C31 H31 109.5
H33 C31 H31 109.5
H32 C31 H31 109.5
O6 C32 C1S 106.9(4)
O6 C32 C2S 111.7(5)
C1S C32 C2S 111.7(5)
O6 C32 H32A 108.8
C1S C32 H32A 108.8
C2S C32 H32A 108.8

loop_
_geom_bond_atom_site_label_1
_geom_bond_atom_site_label_2
_geom_bond_distance
C1X C21 1.494(6)
C1X H1XA 0.9800
C1X H1XB 0.9800
C1X H1XC 0.9800
C1S C32 1.485(7)
C1S H1SA 0.9800
C1S H1SB 0.9800
C1S H1SC 0.9800
C2S C32 1.489(8)
C2S H2SA 0.9800
C2S H2SB 0.9800
C2S H2SC 0.9800
N1 C3 1.323(4)
N1 C26 1.384(4)
N1 C2 1.495(4)
N2 C3 1.338(4)
N2 C27 1.389(4)
N2 C4 1.444(5)
N3 C6 1.373(4)
N3 C5 1.387(4)
N3 H3N 0.78(4)
N4 C8 1.348(4)
N4 C12 1.380(4)
N4 C7 1.428(4)
N5 C8 1.332(4)
N5 C13 1.381(4)
N5 C9 1.486(4)
O6 C32 1.410(6)
O6 H6O 0.77(7)
C1 C2 1.517(5)
C1 H17 0.9800
C1 H1 0.9800
C1 H18 0.9800
C2 C25 1.507(5)
C2 H19 1.0000
C3 H22 0.9500
C4 C24 1.371(5)
C4 C5 1.392(5)
C5 C18 1.412(4)
C6 C7 1.392(5)
C6 C17 1.417(5)
C7 C14 1.384(5)
C8 H35 0.9500
C9 C11 1.521(5)
C9 C10 1.525(5)
C9 H36 1.0000
C10 H38 0.9800
C10 H37 0.9800
C10 H2 0.9800
C11 H40 0.9800
C11 H39 0.9800
C11 H3 0.9800
C12 C13 1.354(5)
C12 H5 0.9500
C13 H4 0.9500
C14 C15 1.407(5)
C14 H34 0.9500
C15 C16 1.402(5)
C15 C28 1.543(5)
C16 C17 1.390(5)
C16 H24 0.9500
C17 C18 1.454(5)
C18 C19 1.399(5)
C19 C20 1.392(5)
C19 H6 0.9500
C20 C24 1.425(5)
C20 C21 1.533(5)
C21 C22 1.527(6)
C21 C23 1.541(6)
C22 H7 0.9800
C22 H9 0.9800
C22 H8 0.9800
C23 H10 0.9800
C23 H12 0.9800
C23 H11 0.9800
C24 H23 0.9500
C25 H16 0.9800
C25 H14 0.9800
C25 H15 0.9800
C26 C27 1.348(5)
C26 H21 0.9500
C27 H20 0.9500
C28 C31 1.521(5)
C28 C30 1.522(6)
C28 C29 1.548(6)
C29 H25 0.9800
C29 H26 0.9800
C29 H27 0.9800
C30 H29 0.9800
C30 H30 0.9800
C30 H28 0.9800
C31 H33 0.9800
C31 H32 0.9800
C31 H31 0.9800
C32 H32A 1.0000

loop_
_geom_torsion_atom_site_label_1
_geom_torsion_atom_site_label_2
_geom_torsion_atom_site_label_3
_geom_torsion_atom_site_label_4
_geom_torsion
C3 N1 C2 C25 76.2(4)
C26 N1 C2 C25 -102.0(4)
C3 N1 C2 C1 -158.4(3)
C26 N1 C2 C1 23.4(5)
C26 N1 C3 N2 -0.5(4)
C2 N1 C3 N2 -179.0(3)
C27 N2 C3 N1 0.7(4)
C4 N2 C3 N1 -178.4(3)
C3 N2 C4 C24 136.2(3)
C27 N2 C4 C24 -42.8(5)
C3 N2 C4 C5 -43.6(5)
C27 N2 C4 C5 137.4(3)
C6 N3 C5 C4 178.4(3)
C6 N3 C5 C18 1.3(4)
C24 C4 C5 N3 179.8(3)
N2 C4 C5 N3 -0.4(5)
C24 C4 C5 C18 -3.3(5)
N2 C4 C5 C18 176.5(3)
C5 N3 C6 C7 179.1(3)
C5 N3 C6 C17 -2.0(4)
N3 C6 C7 C14 177.2(3)
C17 C6 C7 C14 -1.6(5)
N3 C6 C7 N4 -4.9(5)
C17 C6 C7 N4 176.3(3)
C8 N4 C7 C14 -128.1(4)
C12 N4 C7 C14 55.7(5)
C8 N4 C7 C6 54.0(5)
C12 N4 C7 C6 -122.2(4)
C13 N5 C8 N4 0.7(4)
C9 N5 C8 N4 179.8(3)
C12 N4 C8 N5 -1.0(4)
C7 N4 C8 N5 -177.7(3)
C8 N5 C9 C11 -125.9(4)
C13 N5 C9 C11 53.1(5)
C8 N5 C9 C10 109.7(4)
C13 N5 C9 C10 -71.3(4)
C8 N4 C12 C13 0.8(4)
C7 N4 C12 C13 177.6(3)
N4 C12 C13 N5 -0.4(4)
C8 N5 C13 C12 -0.2(4)
C9 N5 C13 C12 -179.3(3)
C6 C7 C14 C15 0.6(5)
N4 C7 C14 C15 -177.3(3)
C7 C14 C15 C16 0.3(5)
C7 C14 C15 C28 -178.0(3)
C14 C15 C16 C17 -0.2(5)
C28 C15 C16 C17 178.0(3)
C15 C16 C17 C6 -0.8(5)
C15 C16 C17 C18 -179.6(4)
N3 C6 C17 C16 -177.3(3)
C7 C6 C17 C16 1.7(5)
N3 C6 C17 C18 1.8(4)
C7 C6 C17 C18 -179.2(3)
N3 C5 C18 C19 179.5(3)
C4 C5 C18 C19 2.0(5)
N3 C5 C18 C17 -0.2(4)
C4 C5 C18 C17 -177.6(3)
C16 C17 C18 C19 -1.6(6)
C6 C17 C18 C19 179.4(3)
C16 C17 C18 C5 178.0(4)
C6 C17 C18 C5 -1.0(3)
C5 C18 C19 C20 0.7(5)
C17 C18 C19 C20 -179.7(3)
C18 C19 C20 C24 -2.1(5)
C18 C19 C20 C21 177.5(3)
C19 C20 C21 C1X 133.7(5)
C24 C20 C21 C1X -46.6(6)
C19 C20 C21 C22 9.9(5)
C24 C20 C21 C22 -170.5(4)
C19 C20 C21 C23 -106.6(4)
C24 C20 C21 C23 73.0(4)
C5 C4 C24 C20 1.9(5)
N2 C4 C24 C20 -177.9(3)
C19 C20 C24 C4 0.8(5)
C21 C20 C24 C4 -178.8(3)
C3 N1 C26 C27 0.1(4)
C2 N1 C26 C27 178.5(3)
N1 C26 C27 N2 0.3(4)
C3 N2 C27 C26 -0.7(4)
C4 N2 C27 C26 178.5(3)
C16 C15 C28 C31 126.2(4)
C14 C15 C28 C31 -55.7(5)
C16 C15 C28 C30 5.1(5)
C14 C15 C28 C30 -176.7(4)
C16 C15 C28 C29 -113.9(4)
C14 C15 C28 C29 64.2(4)
